data_7019184
loop_
_publ_author_name
'Tardiff, Bennett J.'
'Hesp, Kevin D.'
'Ferguson, Michael J.'
'Stradiotto, Mark'

_publ_section_title
;
 Generation of [(IPr)Pd(PR(2)Cl)] complexes via P-Cl reductive
 elimination.
;
_journal_issue 26
_journal_name_full 'Dalton transactions (Cambridge, England : 2003)'
_journal_page_first 7883
_journal_page_last 7885
_journal_paper_doi 10.1039/c1dt11910a
_journal_volume 41
_journal_year 2012
_chemical_formula_sum 'C47 H67 Cl2 N2 P Pd'
_chemical_formula_weight 868.30
_chemical_name_systematic
;
?
;
_space_group_IT_number 14
_symmetry_cell_setting monoclinic
_symmetry_space_group_name_Hall '-P 2yn'
_symmetry_space_group_name_H-M 'P 1 21/n 1'
_atom_sites_solution_hydrogens geom
_atom_sites_solution_primary direct
_atom_sites_solution_secondary difmap
_audit_creation_method SHELXL-97
_cell_angle_alpha 90.00
_cell_angle_beta 106.2460(10)
_cell_angle_gamma 90.00
_cell_formula_units_Z 4
_cell_length_a 16.2112(16)
_cell_length_b 12.1097(12)
_cell_length_c 22.836(2)
_cell_measurement_reflns_used 9992
_cell_measurement_temperature 173(2)
_cell_measurement_theta_max 27.35
_cell_measurement_theta_min 2.17
_cell_volume 4304.0(7)
_computing_cell_refinement 'Bruker SAINT'
_computing_data_collection 'Bruker APEX2'
_computing_data_reduction 'Bruker SAINT'
_computing_molecular_graphics 'Bruker SHELXTL'
_computing_publication_material 'Bruker SHELXTL'
_computing_structure_refinement 'SHELXL-97 (Sheldrick, 2008)'
_computing_structure_solution 'SHELXS-97 (Sheldrick, 2008)'
_diffrn_ambient_temperature 173(2)
_diffrn_measured_fraction_theta_full 0.997
_diffrn_measured_fraction_theta_max 0.997
_diffrn_measurement_device_type 'Bruker APEX-II CCD'
_diffrn_measurement_method '\w scans'
_diffrn_radiation_monochromator graphite
_diffrn_radiation_source 'fine-focus sealed tube'
_diffrn_radiation_type MoK\a
_diffrn_radiation_wavelength 0.71073
_diffrn_reflns_av_R_equivalents 0.0667
_diffrn_reflns_av_sigmaI/netI 0.0525
_diffrn_reflns_limit_h_max 21
_diffrn_reflns_limit_h_min -20
_diffrn_reflns_limit_k_max 15
_diffrn_reflns_limit_k_min -15
_diffrn_reflns_limit_l_max 29
_diffrn_reflns_limit_l_min -29
_diffrn_reflns_number 37222
_diffrn_reflns_theta_full 27.52
_diffrn_reflns_theta_max 27.52
_diffrn_reflns_theta_min 1.38
_exptl_absorpt_coefficient_mu 0.627
_exptl_absorpt_correction_T_max 0.9102
_exptl_absorpt_correction_T_min 0.8671
_exptl_absorpt_correction_type numerical
_exptl_absorpt_process_details 'SADABS (Sheldrick, 2008)'
_exptl_crystal_colour yellow
_exptl_crystal_density_diffrn 1.340
_exptl_crystal_density_method 'not measured'
_exptl_crystal_description block
_exptl_crystal_F_000 1832
_exptl_crystal_size_max 0.23
_exptl_crystal_size_mid 0.19
_exptl_crystal_size_min 0.15
_refine_diff_density_max 1.551
_refine_diff_density_min -1.537
_refine_diff_density_rms 0.096
_refine_ls_extinction_method none
_refine_ls_goodness_of_fit_ref 1.019
_refine_ls_hydrogen_treatment constr
_refine_ls_matrix_type full
_refine_ls_number_parameters 478
_refine_ls_number_reflns 9881
_refine_ls_number_restraints 0
_refine_ls_restrained_S_all 1.019
_refine_ls_R_factor_all 0.0559
_refine_ls_R_factor_gt 0.0420
_refine_ls_shift/su_max 0.001
_refine_ls_shift/su_mean 0.000
_refine_ls_structure_factor_coef Fsqd
_refine_ls_weighting_details 'calc w=1/[\s^2^(Fo^2^)+(0.0611P)^2^+2.4260P] where P=(Fo^2^+2Fc^2^)/3'
_refine_ls_weighting_scheme calc
_refine_ls_wR_factor_gt 0.1034
_refine_ls_wR_factor_ref 0.1139
_reflns_number_gt 8010
_reflns_number_total 9881
_reflns_threshold_expression I>2\s(I)
_cod_data_source_file c1dt11910a.txt
_cod_data_source_block dal09p0
_cod_depositor_comments
;
The following automatic conversions were performed:

'_symmetry_cell_setting' value 'Monoclinic' changed to 'monoclinic'
according to /home/saulius/struct/CIF-dictionaries/cif_core.dic
dictionary named 'cif_core.dic' version 2.4.1 from 2010-06-29.

Automatic conversion script
Id: cif_fix_values 1891 2012-01-12 08:04:46Z andrius 
;
_cod_original_sg_symbol_H-M P2(1)/n
_cod_database_code 7019184

loop_
_symmetry_equiv_pos_as_xyz
'x, y, z'
'-x+1/2, y+1/2, -z+1/2'
'-x, -y, -z'
'x-1/2, -y-1/2, z-1/2'

loop_
_atom_site_label
_atom_site_type_symbol
_atom_site_fract_x
_atom_site_fract_y
_atom_site_fract_z
_atom_site_U_iso_or_equiv
_atom_site_adp_type
_atom_site_occupancy
_atom_site_symmetry_multiplicity
_atom_site_calc_flag
_atom_site_refinement_flags
Pd Pd 0.483999(11) 0.486357(16) 0.215776(8) 0.02005(7) Uani 1 1 d .
Cl1 Cl 0.50321(4) 0.35725(6) 0.14675(3) 0.02979(15) Uani 1 1 d .
Cl2 Cl 0.47677(5) 0.62346(6) 0.28430(3) 0.03569(17) Uani 1 1 d .
P P 0.39322(4) 0.59276(5) 0.13969(3) 0.02133(14) Uani 1 1 d .
H1P H 0.3735 0.6507 0.1639 0.026 Uiso 1 1 calc R
N1 N 0.63992(12) 0.36913(17) 0.30658(9) 0.0209(4) Uani 1 1 d .
N2 N 0.51924(13) 0.28821(18) 0.29817(9) 0.0218(4) Uani 1 1 d .
C1 C 0.55380(15) 0.3807(2) 0.28074(10) 0.0195(5) Uani 1 1 d .
C2 C 0.65800(16) 0.2709(2) 0.33880(12) 0.0263(5) Uani 1 1 d .
H2 H 0.7133 0.2444 0.3604 0.032 Uiso 1 1 calc R
C3 C 0.58262(17) 0.2201(2) 0.33367(12) 0.0274(6) Uani 1 1 d .
H3 H 0.5743 0.1510 0.3509 0.033 Uiso 1 1 calc R
C11 C 0.70467(15) 0.4546(2) 0.31224(11) 0.0218(5) Uani 1 1 d .
C12 C 0.75243(16) 0.4617(2) 0.26974(12) 0.0250(5) Uani 1 1 d .
C13 C 0.81832(17) 0.5395(2) 0.28070(13) 0.0289(6) Uani 1 1 d .
H13 H 0.8508 0.5473 0.2522 0.035 Uiso 1 1 calc R
C14 C 0.83755(18) 0.6057(2) 0.33229(14) 0.0332(6) Uani 1 1 d .
H14 H 0.8833 0.6575 0.3393 0.040 Uiso 1 1 calc R
C15 C 0.78947(18) 0.5958(2) 0.37363(13) 0.0314(6) Uani 1 1 d .
H15 H 0.8030 0.6413 0.4090 0.038 Uiso 1 1 calc R
C16 C 0.72216(17) 0.5214(2) 0.36474(13) 0.0261(5) Uani 1 1 d .
C17 C 0.73708(17) 0.3868(2) 0.21430(12) 0.0281(6) Uani 1 1 d .
H17 H 0.6865 0.3386 0.2131 0.034 Uiso 1 1 calc R
C18 C 0.8158(2) 0.3120(3) 0.21978(16) 0.0465(8) Uani 1 1 d .
H18A H 0.8275 0.2693 0.2577 0.056 Uiso 1 1 calc R
H18B H 0.8658 0.3578 0.2203 0.056 Uiso 1 1 calc R
H18C H 0.8041 0.2615 0.1849 0.056 Uiso 1 1 calc R
C19 C 0.7170(2) 0.4538(3) 0.15509(15) 0.0511(9) Uani 1 1 d .
H19A H 0.6664 0.5002 0.1521 0.061 Uiso 1 1 calc R
H19B H 0.7053 0.4034 0.1202 0.061 Uiso 1 1 calc R
H19C H 0.7663 0.5007 0.1552 0.061 Uiso 1 1 calc R
C20 C 0.67113(19) 0.5133(2) 0.41168(14) 0.0320(6) Uani 1 1 d .
H20 H 0.6178 0.4700 0.3929 0.038 Uiso 1 1 calc R
C21 C 0.6440(2) 0.6265(3) 0.42933(15) 0.0438(8) Uani 1 1 d .
H21A H 0.6114 0.6655 0.3926 0.053 Uiso 1 1 calc R
H21B H 0.6953 0.6694 0.4497 0.053 Uiso 1 1 calc R
H21C H 0.6081 0.6171 0.4571 0.053 Uiso 1 1 calc R
C22 C 0.7223(2) 0.4511(3) 0.46845(15) 0.0454(8) Uani 1 1 d .
H22A H 0.7392 0.3786 0.4565 0.055 Uiso 1 1 calc R
H22B H 0.6868 0.4413 0.4964 0.055 Uiso 1 1 calc R
H22C H 0.7739 0.4935 0.4888 0.055 Uiso 1 1 calc R
C31 C 0.42742(15) 0.2704(2) 0.28635(12) 0.0245(5) Uani 1 1 d .
C32 C 0.38396(16) 0.3324(2) 0.32096(12) 0.0269(5) Uani 1 1 d .
C33 C 0.29496(18) 0.3195(3) 0.30642(13) 0.0330(6) Uani 1 1 d .
H33 H 0.2632 0.3618 0.3277 0.040 Uiso 1 1 calc R
C34 C 0.25195(17) 0.2463(3) 0.26161(14) 0.0366(7) Uani 1 1 d .
H34 H 0.1912 0.2401 0.2518 0.044 Uiso 1 1 calc R
C35 C 0.29727(18) 0.1823(3) 0.23127(14) 0.0358(7) Uani 1 1 d .
H35 H 0.2673 0.1300 0.2020 0.043 Uiso 1 1 calc R
C36 C 0.38639(16) 0.1925(2) 0.24262(12) 0.0281(6) Uani 1 1 d .
C37 C 0.43198(18) 0.4053(2) 0.37370(13) 0.0304(6) Uani 1 1 d .
H37 H 0.4811 0.4398 0.3619 0.036 Uiso 1 1 calc R
C38 C 0.4699(2) 0.3351(3) 0.43069(14) 0.0427(7) Uani 1 1 d .
H38A H 0.5043 0.2752 0.4207 0.051 Uiso 1 1 calc R
H38B H 0.4233 0.3039 0.4450 0.051 Uiso 1 1 calc R
H38C H 0.5065 0.3815 0.4628 0.051 Uiso 1 1 calc R
C39 C 0.3779(2) 0.4988(3) 0.38865(18) 0.0479(9) Uani 1 1 d .
H39A H 0.3540 0.5434 0.3520 0.057 Uiso 1 1 calc R
H39B H 0.4141 0.5453 0.4208 0.057 Uiso 1 1 calc R
H39C H 0.3310 0.4675 0.4027 0.057 Uiso 1 1 calc R
C40 C 0.43401(18) 0.1179(2) 0.20962(13) 0.0329(6) Uani 1 1 d .
H40 H 0.4922 0.1503 0.2141 0.039 Uiso 1 1 calc R
C41 C 0.4458(3) 0.0032(3) 0.23933(18) 0.0463(8) Uani 1 1 d .
H41A H 0.4755 0.0103 0.2829 0.056 Uiso 1 1 calc R
H41B H 0.4800 -0.0432 0.2198 0.056 Uiso 1 1 calc R
H41C H 0.3894 -0.0310 0.2343 0.056 Uiso 1 1 calc R
C42 C 0.3877(2) 0.1083(3) 0.14123(14) 0.0417(7) Uani 1 1 d .
H42A H 0.3808 0.1820 0.1227 0.050 Uiso 1 1 calc R
H42B H 0.3310 0.0749 0.1359 0.050 Uiso 1 1 calc R
H42C H 0.4216 0.0619 0.1215 0.050 Uiso 1 1 calc R
C51 C 0.44834(15) 0.6765(2) 0.09359(11) 0.0226(5) Uani 1 1 d .
C52 C 0.39583(18) 0.7783(2) 0.06346(14) 0.0316(6) Uani 1 1 d .
H52A H 0.3423 0.7539 0.0334 0.038 Uiso 1 1 calc R
H52B H 0.3800 0.8232 0.0949 0.038 Uiso 1 1 calc R
C53 C 0.44937(19) 0.8484(2) 0.03146(14) 0.0342(6) Uani 1 1 d .
H53 H 0.4147 0.9135 0.0117 0.041 Uiso 1 1 calc R
C54 C 0.5313(2) 0.8892(2) 0.07821(15) 0.0367(7) Uani 1 1 d .
H54A H 0.5652 0.9357 0.0577 0.044 Uiso 1 1 calc R
H54B H 0.5160 0.9345 0.1097 0.044 Uiso 1 1 calc R
C55 C 0.58460(18) 0.7895(2) 0.10795(13) 0.0310(6) Uani 1 1 d .
H55 H 0.6381 0.8155 0.1385 0.037 Uiso 1 1 calc R
C56 C 0.53136(17) 0.7181(2) 0.14030(12) 0.0285(6) Uani 1 1 d .
H56A H 0.5161 0.7624 0.1722 0.034 Uiso 1 1 calc R
H56B H 0.5661 0.6542 0.1603 0.034 Uiso 1 1 calc R
C57 C 0.47386(17) 0.6080(2) 0.04454(12) 0.0259(5) Uani 1 1 d .
H57A H 0.4215 0.5813 0.0140 0.031 Uiso 1 1 calc R
H57B H 0.5078 0.5429 0.0637 0.031 Uiso 1 1 calc R
C58 C 0.52745(18) 0.6795(2) 0.01294(12) 0.0279(6) Uani 1 1 d .
H58 H 0.5433 0.6348 -0.0191 0.033 Uiso 1 1 calc R
C59 C 0.47305(19) 0.7794(2) -0.01705(13) 0.0334(6) Uani 1 1 d .
H59A H 0.5060 0.8250 -0.0386 0.040 Uiso 1 1 calc R
H59B H 0.4202 0.7534 -0.0473 0.040 Uiso 1 1 calc R
C60 C 0.60877(17) 0.7192(2) 0.05942(13) 0.0303(6) Uani 1 1 d .
H60A H 0.6437 0.7635 0.0388 0.036 Uiso 1 1 calc R
H60B H 0.6434 0.6549 0.0790 0.036 Uiso 1 1 calc R
C61 C 0.28949(16) 0.5252(2) 0.09777(12) 0.0249(5) Uani 1 1 d .
C62 C 0.22142(17) 0.6104(2) 0.06449(14) 0.0330(6) Uani 1 1 d .
H62A H 0.2156 0.6687 0.0934 0.040 Uiso 1 1 calc R
H62B H 0.2400 0.6457 0.0312 0.040 Uiso 1 1 calc R
C63 C 0.13394(18) 0.5527(3) 0.03787(14) 0.0376(7) Uani 1 1 d .
H63 H 0.0904 0.6085 0.0166 0.045 Uiso 1 1 calc R
C64 C 0.10469(19) 0.4993(3) 0.08918(17) 0.0435(8) Uani 1 1 d .
H64A H 0.0983 0.5565 0.1185 0.052 Uiso 1 1 calc R
H64B H 0.0482 0.4633 0.0722 0.052 Uiso 1 1 calc R
C65 C 0.17049(19) 0.4138(3) 0.12173(16) 0.0421(8) Uani 1 1 d .
H65 H 0.1509 0.3786 0.1551 0.050 Uiso 1 1 calc R
C66 C 0.25830(18) 0.4701(3) 0.14907(14) 0.0344(6) Uani 1 1 d .
H66A H 0.3009 0.4145 0.1705 0.041 Uiso 1 1 calc R
H66B H 0.2530 0.5266 0.1791 0.041 Uiso 1 1 calc R
C67 C 0.29775(17) 0.4362(3) 0.05189(14) 0.0333(6) Uani 1 1 d .
H67A H 0.3412 0.3810 0.0725 0.040 Uiso 1 1 calc R
H67B H 0.3170 0.4704 0.0186 0.040 Uiso 1 1 calc R
C68 C 0.20988(18) 0.3786(3) 0.02504(15) 0.0401(7) Uani 1 1 d .
H68 H 0.2159 0.3205 -0.0046 0.048 Uiso 1 1 calc R
C69 C 0.14350(19) 0.4646(3) -0.00794(15) 0.0411(7) Uani 1 1 d .
H69A H 0.1625 0.4994 -0.0412 0.049 Uiso 1 1 calc R
H69B H 0.0875 0.4282 -0.0261 0.049 Uiso 1 1 calc R
C70 C 0.1799(2) 0.3252(3) 0.07614(17) 0.0466(8) Uani 1 1 d .
H70A H 0.2223 0.2690 0.0972 0.056 Uiso 1 1 calc R
H70B H 0.1241 0.2878 0.0588 0.056 Uiso 1 1 calc R

loop_
_atom_site_aniso_label
_atom_site_aniso_U_11
_atom_site_aniso_U_22
_atom_site_aniso_U_33
_atom_site_aniso_U_23
_atom_site_aniso_U_13
_atom_site_aniso_U_12
Pd 0.01431(10) 0.02162(11) 0.02150(11) 0.00115(7) 0.00053(7) 0.00082(7)
Cl1 0.0298(3) 0.0316(3) 0.0247(3) -0.0018(3) 0.0021(3) 0.0080(3)
Cl2 0.0413(4) 0.0315(4) 0.0289(3) -0.0048(3) 0.0010(3) 0.0078(3)
P 0.0158(3) 0.0217(3) 0.0237(3) -0.0011(2) 0.0009(2) 0.0023(2)
N1 0.0141(9) 0.0227(11) 0.0226(10) 0.0007(8) -0.0005(8) 0.0010(8)
N2 0.0143(9) 0.0245(11) 0.0248(10) 0.0020(8) 0.0025(8) 0.0000(8)
C1 0.0164(11) 0.0231(12) 0.0171(11) -0.0024(9) 0.0015(9) 0.0009(9)
C2 0.0192(12) 0.0239(13) 0.0324(14) 0.0063(11) 0.0018(10) 0.0031(10)
C3 0.0227(13) 0.0243(13) 0.0327(14) 0.0052(11) 0.0038(11) 0.0019(10)
C11 0.0138(11) 0.0217(12) 0.0266(12) 0.0036(10) 0.0003(9) 0.0004(9)
C12 0.0190(12) 0.0261(13) 0.0273(13) 0.0044(10) 0.0022(10) 0.0032(10)
C13 0.0216(13) 0.0301(14) 0.0349(15) 0.0056(12) 0.0079(11) -0.0011(11)
C14 0.0230(13) 0.0266(14) 0.0464(17) 0.0021(12) 0.0038(12) -0.0057(11)
C15 0.0256(13) 0.0276(14) 0.0371(15) -0.0052(12) 0.0024(12) -0.0017(11)
C16 0.0195(12) 0.0261(13) 0.0299(14) 0.0014(11) 0.0026(11) 0.0022(10)
C17 0.0203(12) 0.0350(15) 0.0276(13) 0.0000(11) 0.0044(11) -0.0003(11)
C18 0.0285(15) 0.055(2) 0.052(2) -0.0231(17) 0.0042(14) 0.0060(15)
C19 0.051(2) 0.067(2) 0.0333(17) 0.0099(16) 0.0069(15) -0.0095(19)
C20 0.0246(14) 0.0376(16) 0.0331(15) -0.0077(12) 0.0069(12) -0.0045(12)
C21 0.0372(17) 0.053(2) 0.0400(17) -0.0111(15) 0.0094(14) 0.0074(15)
C22 0.049(2) 0.049(2) 0.0427(18) 0.0061(15) 0.0194(16) 0.0045(16)
C31 0.0156(11) 0.0277(13) 0.0282(13) 0.0054(10) 0.0031(10) -0.0030(10)
C32 0.0200(12) 0.0320(14) 0.0285(13) 0.0049(11) 0.0063(10) 0.0000(11)
C33 0.0245(13) 0.0431(17) 0.0333(15) 0.0050(13) 0.0110(11) 0.0002(12)
C34 0.0176(13) 0.0521(19) 0.0388(16) 0.0083(14) 0.0055(12) -0.0077(13)
C35 0.0251(14) 0.0432(18) 0.0364(16) -0.0004(13) 0.0042(12) -0.0134(13)
C36 0.0206(12) 0.0316(14) 0.0309(14) 0.0018(11) 0.0052(11) -0.0054(11)
C37 0.0240(13) 0.0367(16) 0.0305(14) -0.0015(12) 0.0077(11) 0.0044(11)
C38 0.0467(19) 0.0484(19) 0.0301(16) -0.0019(14) 0.0060(14) 0.0008(15)
C39 0.0365(18) 0.055(2) 0.051(2) -0.0162(16) 0.0107(16) 0.0077(15)
C40 0.0274(14) 0.0301(15) 0.0394(16) -0.0055(12) 0.0064(12) -0.0051(12)
C41 0.047(2) 0.0335(18) 0.055(2) -0.0022(14) 0.0097(17) 0.0003(14)
C42 0.0396(17) 0.0427(18) 0.0424(18) -0.0125(14) 0.0108(14) -0.0040(14)
C51 0.0179(11) 0.0212(12) 0.0257(12) 0.0012(10) 0.0012(10) 0.0001(10)
C52 0.0264(13) 0.0263(14) 0.0404(16) 0.0051(12) 0.0065(12) 0.0059(11)
C53 0.0344(15) 0.0262(14) 0.0413(16) 0.0101(12) 0.0096(13) 0.0081(12)
C54 0.0436(17) 0.0220(14) 0.0474(18) -0.0049(12) 0.0173(14) -0.0071(12)
C55 0.0258(13) 0.0317(15) 0.0325(14) -0.0011(12) 0.0033(11) -0.0084(11)
C56 0.0245(13) 0.0294(14) 0.0288(14) -0.0030(11) 0.0028(11) -0.0037(11)
C57 0.0241(13) 0.0232(13) 0.0280(13) -0.0012(10) 0.0035(11) -0.0002(10)
C58 0.0301(14) 0.0259(14) 0.0274(13) -0.0002(11) 0.0076(11) 0.0012(11)
C59 0.0322(15) 0.0322(15) 0.0325(15) 0.0081(12) 0.0035(12) 0.0019(12)
C60 0.0231(13) 0.0306(14) 0.0363(15) 0.0044(12) 0.0071(11) -0.0006(11)
C61 0.0141(11) 0.0272(13) 0.0293(13) -0.0013(11) -0.0005(10) 0.0019(10)
C62 0.0205(13) 0.0311(15) 0.0391(16) -0.0027(12) -0.0054(12) 0.0032(11)
C63 0.0186(13) 0.0391(17) 0.0453(17) -0.0038(14) -0.0070(12) 0.0035(12)
C64 0.0182(13) 0.049(2) 0.060(2) -0.0106(16) 0.0065(14) -0.0019(13)
C65 0.0217(14) 0.050(2) 0.0509(19) 0.0048(15) 0.0048(13) -0.0074(13)
C66 0.0217(13) 0.0409(17) 0.0378(16) 0.0042(13) 0.0038(12) -0.0064(12)
C67 0.0184(12) 0.0346(16) 0.0428(16) -0.0110(13) 0.0017(12) 0.0005(11)
C68 0.0225(14) 0.0382(17) 0.0535(19) -0.0183(14) 0.0008(13) -0.0016(12)
C69 0.0231(14) 0.0479(19) 0.0438(18) -0.0096(15) -0.0048(13) -0.0057(13)
C70 0.0223(14) 0.0356(17) 0.073(2) -0.0002(16) -0.0008(15) -0.0073(13)

loop_
_atom_type_symbol
_atom_type_description
_atom_type_scat_dispersion_real
_atom_type_scat_dispersion_imag
_atom_type_scat_source
C C 0.0033 0.0016 'International Tables Vol C Tables 4.2.6.8 and 6.1.1.4'
H H 0.0000 0.0000 'International Tables Vol C Tables 4.2.6.8 and 6.1.1.4'
N N 0.0061 0.0033 'International Tables Vol C Tables 4.2.6.8 and 6.1.1.4'
P P 0.1023 0.0942 'International Tables Vol C Tables 4.2.6.8 and 6.1.1.4'
Cl Cl 0.1484 0.1585 'International Tables Vol C Tables 4.2.6.8 and 6.1.1.4'
Pd Pd -0.9988 1.0072 'International Tables Vol C Tables 4.2.6.8 and 6.1.1.4'

loop_
_geom_angle_atom_site_label_1
_geom_angle_atom_site_label_2
_geom_angle_atom_site_label_3
_geom_angle
C1 Pd Cl1 85.31(7)
C1 Pd Cl2 94.66(7)
Cl1 Pd Cl2 174.53(3)
C1 Pd P 173.99(7)
Cl1 Pd P 92.48(2)
Cl2 Pd P 88.08(3)
C51 P C61 116.95(12)
C51 P Pd 114.89(8)
C61 P Pd 115.44(9)
C1 N1 C2 110.9(2)
C1 N1 C11 126.3(2)
C2 N1 C11 121.6(2)
C1 N2 C3 111.2(2)
C1 N2 C31 123.5(2)
C3 N2 C31 125.0(2)
N2 C1 N1 104.2(2)
N2 C1 Pd 122.53(17)
N1 C1 Pd 132.10(18)
C3 C2 N1 107.1(2)
C2 C3 N2 106.6(2)
C12 C11 C16 122.3(2)
C12 C11 N1 120.4(2)
C16 C11 N1 117.0(2)
C13 C12 C11 117.4(2)
C13 C12 C17 119.5(2)
C11 C12 C17 123.1(2)
C14 C13 C12 121.5(3)
C13 C14 C15 119.5(3)
C16 C15 C14 121.7(3)
C15 C16 C11 117.5(2)
C15 C16 C20 119.8(3)
C11 C16 C20 122.7(2)
C12 C17 C19 111.3(3)
C12 C17 C18 110.1(2)
C19 C17 C18 110.5(3)
C21 C20 C22 110.3(3)
C21 C20 C16 112.3(3)
C22 C20 C16 110.8(2)
C36 C31 C32 123.1(2)
C36 C31 N2 119.4(2)
C32 C31 N2 117.6(2)
C33 C32 C31 116.9(3)
C33 C32 C37 121.3(2)
C31 C32 C37 121.8(2)
C34 C33 C32 121.3(3)
C35 C34 C33 120.1(3)
C34 C35 C36 121.6(3)
C31 C36 C35 116.9(3)
C31 C36 C40 123.3(2)
C35 C36 C40 119.8(3)
C32 C37 C39 114.1(2)
C32 C37 C38 110.3(2)
C39 C37 C38 109.9(3)
C36 C40 C41 109.7(3)
C36 C40 C42 112.2(2)
C41 C40 C42 110.2(3)
C57 C51 C52 109.4(2)
C57 C51 C56 108.5(2)
C52 C51 C56 108.2(2)
C57 C51 P 112.76(18)
C52 C51 P 113.25(18)
C56 C51 P 104.47(17)
C53 C52 C51 109.8(2)
C59 C53 C54 109.8(2)
C59 C53 C52 109.5(2)
C54 C53 C52 109.9(2)
C55 C54 C53 109.0(2)
C54 C55 C60 110.1(2)
C54 C55 C56 109.4(2)
C60 C55 C56 108.9(2)
C55 C56 C51 110.2(2)
C51 C57 C58 109.8(2)
C60 C58 C59 109.8(2)
C60 C58 C57 110.0(2)
C59 C58 C57 108.8(2)
C53 C59 C58 109.7(2)
C58 C60 C55 109.5(2)
C67 C61 C62 108.6(2)
C67 C61 C66 108.8(2)
C62 C61 C66 108.7(2)
C67 C61 P 114.70(18)
C62 C61 P 112.04(19)
C66 C61 P 103.74(18)
C63 C62 C61 110.0(2)
C64 C63 C69 110.0(3)
C64 C63 C62 109.7(2)
C69 C63 C62 109.1(2)
C65 C64 C63 109.7(3)
C64 C65 C70 109.5(3)
C64 C65 C66 109.7(3)
C70 C65 C66 109.1(3)
C65 C66 C61 110.1(2)
C61 C67 C68 109.9(2)
C70 C68 C69 109.5(3)
C70 C68 C67 110.0(3)
C69 C68 C67 109.2(3)
C63 C69 C68 109.2(3)
C68 C70 C65 109.6(3)

loop_
_geom_bond_atom_site_label_1
_geom_bond_atom_site_label_2
_geom_bond_distance
Pd C1 2.045(2)
Pd Cl1 2.3024(7)
Pd Cl2 2.3070(7)
Pd P 2.3268(7)
P C51 1.861(3)
P C61 1.874(3)
N1 C1 1.362(3)
N1 C2 1.387(3)
N1 C11 1.454(3)
N2 C1 1.360(3)
N2 C3 1.388(3)
N2 C31 1.453(3)
C2 C3 1.344(4)
C11 C12 1.403(4)
C11 C16 1.408(4)
C12 C13 1.393(4)
C12 C17 1.521(4)
C13 C14 1.387(4)
C14 C15 1.387(4)
C15 C16 1.386(4)
C16 C20 1.529(4)
C17 C19 1.532(4)
C17 C18 1.540(4)
C20 C21 1.528(4)
C20 C22 1.528(4)
C31 C36 1.399(4)
C31 C32 1.413(4)
C32 C33 1.396(4)
C32 C37 1.520(4)
C33 C34 1.386(4)
C34 C35 1.380(4)
C35 C36 1.400(4)
C36 C40 1.518(4)
C37 C39 1.527(4)
C37 C38 1.531(4)
C40 C41 1.535(4)
C40 C42 1.536(4)
C51 C57 1.541(4)
C51 C52 1.546(4)
C51 C56 1.549(3)
C52 C53 1.537(4)
C53 C59 1.520(4)
C53 C54 1.535(4)
C54 C55 1.529(4)
C55 C60 1.533(4)
C55 C56 1.548(4)
C57 C58 1.542(4)
C58 C60 1.521(4)
C58 C59 1.540(4)
C61 C67 1.535(4)
C61 C62 1.546(4)
C61 C66 1.551(4)
C62 C63 1.545(4)
C63 C64 1.525(5)
C63 C69 1.532(5)
C64 C65 1.523(5)
C65 C70 1.532(5)
C65 C66 1.544(4)
C67 C68 1.550(4)
C68 C70 1.527(5)
C68 C69 1.535(5)

loop_
_geom_torsion_atom_site_label_1
_geom_torsion_atom_site_label_2
_geom_torsion_atom_site_label_3
_geom_torsion_atom_site_label_4
_geom_torsion
C1 Pd P C51 -144.6(6)
Cl1 Pd P C51 -76.36(9)
Cl2 Pd P C51 98.19(9)
C1 Pd P C61 -3.9(7)
Cl1 Pd P C61 64.34(10)
Cl2 Pd P C61 -121.11(10)
C3 N2 C1 N1 -0.5(3)
C31 N2 C1 N1 173.2(2)
C3 N2 C1 Pd 168.46(18)
C31 N2 C1 Pd -17.8(3)
C2 N1 C1 N2 0.6(3)
C11 N1 C1 N2 -167.0(2)
C2 N1 C1 Pd -166.90(19)
C11 N1 C1 Pd 25.6(4)
Cl1 Pd C1 N2 -78.40(19)
Cl2 Pd C1 N2 107.09(19)
P Pd C1 N2 -9.8(8)
Cl1 Pd C1 N1 87.1(2)
Cl2 Pd C1 N1 -87.4(2)
P Pd C1 N1 155.8(5)
C1 N1 C2 C3 -0.4(3)
C11 N1 C2 C3 167.8(2)
N1 C2 C3 N2 0.1(3)
C1 N2 C3 C2 0.3(3)
C31 N2 C3 C2 -173.4(2)
C1 N1 C11 C12 -97.5(3)
C2 N1 C11 C12 96.2(3)
C1 N1 C11 C16 88.4(3)
C2 N1 C11 C16 -77.9(3)
C16 C11 C12 C13 -0.9(4)
N1 C11 C12 C13 -174.7(2)
C16 C11 C12 C17 177.2(2)
N1 C11 C12 C17 3.4(4)
C11 C12 C13 C14 1.5(4)
C17 C12 C13 C14 -176.7(3)
C12 C13 C14 C15 -1.0(4)
C13 C14 C15 C16 -0.2(4)
C14 C15 C16 C11 0.7(4)
C14 C15 C16 C20 179.8(3)
C12 C11 C16 C15 -0.2(4)
N1 C11 C16 C15 173.8(2)
C12 C11 C16 C20 -179.3(2)
N1 C11 C16 C20 -5.3(4)
C13 C12 C17 C19 -59.2(3)
C11 C12 C17 C19 122.7(3)
C13 C12 C17 C18 63.7(3)
C11 C12 C17 C18 -114.4(3)
C15 C16 C20 C21 47.9(4)
C11 C16 C20 C21 -133.0(3)
C15 C16 C20 C22 -75.8(3)
C11 C16 C20 C22 103.2(3)
C1 N2 C31 C36 108.3(3)
C3 N2 C31 C36 -78.8(3)
C1 N2 C31 C32 -72.8(3)
C3 N2 C31 C32 100.1(3)
C36 C31 C32 C33 -5.0(4)
N2 C31 C32 C33 176.1(2)
C36 C31 C32 C37 171.9(3)
N2 C31 C32 C37 -7.0(4)
C31 C32 C33 C34 2.3(4)
C37 C32 C33 C34 -174.7(3)
C32 C33 C34 C35 1.5(5)
C33 C34 C35 C36 -2.8(5)
C32 C31 C36 C35 3.8(4)
N2 C31 C36 C35 -177.3(2)
C32 C31 C36 C40 -174.0(2)
N2 C31 C36 C40 4.9(4)
C34 C35 C36 C31 0.2(4)
C34 C35 C36 C40 178.1(3)
C33 C32 C37 C39 -26.9(4)
C31 C32 C37 C39 156.3(3)
C33 C32 C37 C38 97.4(3)
C31 C32 C37 C38 -79.4(3)
C31 C36 C40 C41 99.8(3)
C35 C36 C40 C41 -77.9(3)
C31 C36 C40 C42 -137.3(3)
C35 C36 C40 C42 45.0(4)
C61 P C51 C57 -61.2(2)
Pd P C51 C57 78.94(18)
C61 P C51 C52 63.8(2)
Pd P C51 C52 -156.15(16)
C61 P C51 C56 -178.78(17)
Pd P C51 C56 -38.70(19)
C57 C51 C52 C53 -58.6(3)
C56 C51 C52 C53 59.4(3)
P C51 C52 C53 174.71(19)
C51 C52 C53 C59 59.7(3)
C51 C52 C53 C54 -60.9(3)
C59 C53 C54 C55 -59.8(3)
C52 C53 C54 C55 60.7(3)
C53 C54 C55 C60 59.7(3)
C53 C54 C55 C56 -60.0(3)
C54 C55 C56 C51 60.3(3)
C60 C55 C56 C51 -60.1(3)
C57 C51 C56 C55 59.2(3)
C52 C51 C56 C55 -59.3(3)
P C51 C56 C55 179.76(18)
C52 C51 C57 C58 59.0(3)
C56 C51 C57 C58 -58.8(3)
P C51 C57 C58 -173.99(17)
C51 C57 C58 C60 60.4(3)
C51 C57 C58 C59 -60.0(3)
C54 C53 C59 C58 59.7(3)
C52 C53 C59 C58 -61.1(3)
C60 C58 C59 C53 -59.4(3)
C57 C58 C59 C53 61.1(3)
C59 C58 C60 C55 58.9(3)
C57 C58 C60 C55 -60.8(3)
C54 C55 C60 C58 -59.7(3)
C56 C55 C60 C58 60.3(3)
C51 P C61 C67 65.2(2)
Pd P C61 C67 -74.7(2)
C51 P C61 C62 -59.3(2)
Pd P C61 C62 160.85(17)
C51 P C61 C66 -176.29(17)
Pd P C61 C66 43.84(19)
C67 C61 C62 C63 59.7(3)
C66 C61 C62 C63 -58.6(3)
P C61 C62 C63 -172.6(2)
C61 C62 C63 C64 59.9(3)
C61 C62 C63 C69 -60.6(3)
C69 C63 C64 C65 59.7(3)
C62 C63 C64 C65 -60.3(3)
C63 C64 C65 C70 -59.6(3)
C63 C64 C65 C66 60.2(3)
C64 C65 C66 C61 -59.7(3)
C70 C65 C66 C61 60.3(3)
C67 C61 C66 C65 -59.6(3)
C62 C61 C66 C65 58.5(3)
P C61 C66 C65 177.9(2)
C62 C61 C67 C68 -59.4(3)
C66 C61 C67 C68 58.7(3)
P C61 C67 C68 174.4(2)
C61 C67 C68 C70 -59.6(3)
C61 C67 C68 C69 60.6(3)
C64 C63 C69 C68 -59.5(3)
C62 C63 C69 C68 60.9(3)
C70 C68 C69 C63 59.6(3)
C67 C68 C69 C63 -60.8(3)
C69 C68 C70 C65 -60.1(3)
C67 C68 C70 C65 59.9(3)
C64 C65 C70 C68 60.0(3)
C66 C65 C70 C68 -60.2(3)
